data_1552136
loop_
_publ_author_name
'Yang, Zhuo-Ran'
'Feng, Cheng-Cheng'
'Nie, Peng-Peng'
'Chen, Ting-Ting'
'Zhang, Lin-Feng'
'Ma, Shuang'
'Shen, Yin-Jing'
'Lu, Ze-Ying'
'Lin, Meng-Lu'
'Zhang, Kun'

_publ_section_title
;
 An excellent colorimetric and &#x201C;turn off&#x201D; fluorescent probe
 for tetrahydrofuran based on a luminescent macrocyclic samarium(iii)
 complex
;
_journal_name_full 'The Analyst'
_journal_paper_doi 10.1039/C9AN01037H
_journal_year 2019
_chemical_formula_moiety 'C30 H31 Cl2 F N5 O10 Sm'
_chemical_formula_sum 'C30 H31 Cl2 F N5 O10 Sm'
_chemical_formula_weight 861.85
_space_group_crystal_system monoclinic
_space_group_IT_number 14
_space_group_name_Hall '-P 2yn'
_space_group_name_H-M_alt 'P 1 21/n 1'
_symmetry_space_group_name_Hall '-P 2yn'
_symmetry_space_group_name_H-M 'P 1 21/n 1'
_atom_sites_solution_hydrogens geom
_audit_creation_date 2018-04-22
_audit_creation_method
;
Olex2 1.2
(compiled 2018.04.18 svn.r3501 for OlexSys, GUI svn.r5488)
;
_audit_update_record
;
2019-03-14 deposited with the CCDC.    2019-07-25 downloaded from the CCDC.
;
_cell_angle_alpha 90
_cell_angle_beta 96.846(3)
_cell_angle_gamma 90
_cell_formula_units_Z 4
_cell_length_a 13.1220(12)
_cell_length_b 13.6316(11)
_cell_length_c 20.7727(17)
_cell_measurement_reflns_used 7677
_cell_measurement_temperature 291(2)
_cell_measurement_theta_max 26.39
_cell_measurement_theta_min 2.45
_cell_volume 3689.2(5)
_computing_cell_refinement 'SAINT v8.37A (Bruker, 2015)'
_computing_data_reduction 'SAINT v8.37A (Bruker, 2015)'
_computing_molecular_graphics 'Olex2 (Dolomanov et al., 2009)'
_computing_publication_material 'Olex2 (Dolomanov et al., 2009)'
_computing_structure_refinement 'XL (Sheldrick, 2008)'
_diffrn_ambient_temperature 291.0
_diffrn_measured_fraction_theta_full 0.987
_diffrn_measured_fraction_theta_max 0.988
_diffrn_measurement_device_type 'Bruker APEX-II CCD'
_diffrn_measurement_method '\f and \w scans'
_diffrn_radiation_type MoK\a
_diffrn_radiation_wavelength 0.71073
_diffrn_reflns_av_R_equivalents 0.0945
_diffrn_reflns_av_unetI/netI 0.0648
_diffrn_reflns_Laue_measured_fraction_full 0.987
_diffrn_reflns_Laue_measured_fraction_max 0.988
_diffrn_reflns_limit_h_max 16
_diffrn_reflns_limit_h_min -16
_diffrn_reflns_limit_k_max 17
_diffrn_reflns_limit_k_min -17
_diffrn_reflns_limit_l_max 25
_diffrn_reflns_limit_l_min -26
_diffrn_reflns_number 42718
_diffrn_reflns_point_group_measured_fraction_full 0.987
_diffrn_reflns_point_group_measured_fraction_max 0.988
_diffrn_reflns_theta_full 25.242
_diffrn_reflns_theta_max 26.467
_diffrn_reflns_theta_min 2.162
_diffrn_standards_number 0
_exptl_absorpt_coefficient_mu 1.799
_exptl_absorpt_correction_T_max 0.7454
_exptl_absorpt_correction_T_min 0.6714
_exptl_absorpt_correction_type multi-scan
_exptl_absorpt_process_details
;
SADABS-2016/2 (Bruker,2016/2) was used for absorption correction.
wR2(int) was 0.0839 before and 0.0669 after correction.
The Ratio of minimum to maximum transmission is 0.9007.
The \l/2 correction factor is Not present.
;
_exptl_crystal_colour 'yellow green'
_exptl_crystal_density_diffrn 1.552
_exptl_crystal_description block
_exptl_crystal_F_000 1724
_exptl_crystal_size_max 0.26
_exptl_crystal_size_mid 0.21
_exptl_crystal_size_min 0.14
_refine_diff_density_max 1.203
_refine_diff_density_min -2.090
_refine_diff_density_rms 0.202
_refine_ls_extinction_method none
_refine_ls_goodness_of_fit_ref 1.035
_refine_ls_hydrogen_treatment constr
_refine_ls_matrix_type full
_refine_ls_number_parameters 413
_refine_ls_number_reflns 7511
_refine_ls_number_restraints 42
_refine_ls_restrained_S_all 1.035
_refine_ls_R_factor_all 0.1066
_refine_ls_R_factor_gt 0.0760
_refine_ls_shift/su_max 0.000
_refine_ls_shift/su_mean 0.000
_refine_ls_structure_factor_coef Fsqd
_refine_ls_weighting_details 'w=1/[\s^2^(Fo^2^)+(0.0900P)^2^+43.0850P] where P=(Fo^2^+2Fc^2^)/3'
_refine_ls_weighting_scheme calc
_refine_ls_wR_factor_gt 0.1834
_refine_ls_wR_factor_ref 0.1993
_reflns_Friedel_coverage 0.000
_reflns_number_gt 5424
_reflns_number_total 7511
_reflns_threshold_expression 'I > 2\s(I)'
_cod_data_source_file c9an01037h2.cif
_cod_data_source_block Sm-2e
_cod_database_code 1552136
_shelx_shelxl_version_number 2016/6
_shelx_space_group_comment
;
The symmetry employed for this shelxl refinement is uniquely defined
by the following loop, which should always be used as a source of
symmetry information in preference to the above space-group names.
They are only intended as comments.
;
_shelx_estimated_absorpt_t_max 0.787
_shelx_estimated_absorpt_t_min 0.652
_olex2_refinement_description
;
1. Fixed Uiso
 At 1.2 times of:
  All C(H) groups, All C(H,H) groups, All C(H,H,H,H) groups, All N(H) groups
2. Restrained distances
 C4-C7 \\sim C7-F1B
 with sigma of 0.02
3. Uiso/Uaniso restraints and constraints
Uanis(C4) \\sim Ueq, Uanis(F1B) \\sim Ueq: with sigma of 0.01 and sigma for
terminal atoms of 0.02
Uanis(F1A) \\sim Ueq, Uanis(C7) \\sim Ueq, Uanis(C6) \\sim Ueq, Uanis(C3) \\sim
Ueq, Uanis(C2) \\sim Ueq: with sigma of 0.01 and sigma for terminal atoms of
0.02
Uanis(C4) = Uanis(F1B)
Uanis(C4) = Uanis(C3) = Uanis(C1) = Uanis(C5) = Uanis(C2) = Uanis(C6) =
Uanis(F1A) = Uanis(F1B) = Uanis(C0AA) = Uanis(C1AA) = Uanis(C6AA) = Uanis(C5AA)
= Uanis(C4AA) = Uanis(C3AA) = Uanis(C2AA) = Uanis(C7)
4. Others
 Sof(H8BC)=Sof(H8BD)=Sof(F1B)=Sof(C0AA)=Sof(H0AA)=Sof(H0AB)=Sof(C1AA)=
 Sof(C6AA)=Sof(H6AA)=Sof(C5AA)=Sof(H5AA)=Sof(C4AA)=Sof(C3AA)=Sof(H3AA)=
 Sof(C2AA)=Sof(H2AA)=1-FVAR(1)
 Sof(C4)=Sof(C3)=Sof(H3)=Sof(C1)=Sof(C7)=Sof(H7A)=Sof(H7B)=Sof(H8AA)=Sof(H8AB)=
 Sof(C5)=Sof(H5)=Sof(C2)=Sof(H2)=Sof(C6)=Sof(H6)=Sof(F1A)=FVAR(1)
5.a Ternary CH refined with riding coordinates:
 N1(H1)
5.b Secondary CH2 refined with riding coordinates:
 C18(H18A,H18B), C22(H22A,H22B), C30(H30A,H30B), C21(H21A,H21B), C19(H19A,
 H19B), C17(H17A,H17B), C20(H20A,H20B), C7(H7A,H7B), C9(H9A,H9B), C8(H8AA,H8AB),
  C8(H8BC,H8BD), C0AA(H0AA,H0AB)
5.c Aromatic/amide H refined with riding coordinates:
 C25(H25), C3(H3), C23(H23), C16(H16), C27(H27), C13(H13), C5(H5), C2(H2),
 C11(H11), C6(H6), C6AA(H6AA), C5AA(H5AA), C3AA(H3AA), C2AA(H2AA)
5.d Fitted hexagon refined as free rotating group:
 C1AA(C6AA,C5AA,C4AA,C3AA,C2AA)
;
_olex2_submission_special_instructions 'No special instructions were received'

loop_
_space_group_symop_operation_xyz
'x, y, z'
'-x+1/2, y+1/2, -z+1/2'
'-x, -y, -z'
'x-1/2, -y-1/2, z-1/2'

loop_
_atom_site_label
_atom_site_type_symbol
_atom_site_fract_x
_atom_site_fract_y
_atom_site_fract_z
_atom_site_U_iso_or_equiv
_atom_site_adp_type
_atom_site_occupancy
_atom_site_site_symmetry_order
_atom_site_calc_flag
_atom_site_refinement_flags_posn
_atom_site_refinement_flags_adp
_atom_site_refinement_flags_occupancy
_atom_site_disorder_assembly
_atom_site_disorder_group
Sm1 Sm 0.30005(3) 0.40846(3) 0.62832(2) 0.02563(16) Uani 1 1 d . . . . .
Cl2 Cl 0.4942(3) 0.9436(2) 0.56858(15) 0.0605(9) Uani 1 1 d . . . . .
Cl1 Cl -0.1164(3) 0.6351(3) 0.79896(17) 0.0802(12) Uani 1 1 d . . . . .
O4 O 0.2888(5) 0.5782(5) 0.6234(3) 0.0353(15) Uani 1 1 d . . . . .
O1 O 0.1268(5) 0.4587(5) 0.6094(3) 0.0364(15) Uani 1 1 d . . . . .
C4 C 0.0963(13) 0.7375(14) 0.3806(8) 0.0608(15) Uani 0.769(10) 1 d D U P A 1
O9 O 0.4140(5) 0.3484(6) 0.7284(3) 0.0441(17) Uani 1 1 d . . . . .
O6 O 0.2207(5) 0.3402(6) 0.5188(3) 0.0441(17) Uani 1 1 d . . . . .
O3 O 0.4411(5) 0.3007(5) 0.5854(5) 0.057(2) Uani 1 1 d . . . . .
O2 O 0.2824(7) 0.2141(5) 0.6229(4) 0.056(2) Uani 1 1 d . . . . .
O8 O 0.3350(6) 0.4829(5) 0.7428(3) 0.0451(18) Uani 1 1 d . . . . .
N3 N 0.4835(6) 0.4881(5) 0.6281(4) 0.0310(17) Uani 1 1 d . . . . .
O7 O 0.2380(7) 0.4010(8) 0.4238(3) 0.073(3) Uani 1 1 d . . . . .
O5 O 0.3153(6) 0.4677(6) 0.5112(3) 0.052(2) Uani 1 1 d . . . . .
O10 O 0.4355(9) 0.4194(7) 0.8219(4) 0.085(3) Uani 1 1 d . . . . .
N1 N 0.1217(6) 0.6525(7) 0.5577(4) 0.045(2) Uani 1 1 d . . . . .
H1 H 0.164654 0.595720 0.575167 0.054 Uiso 1 1 calc R . . . .
C25 C 0.4913(8) 0.7518(7) 0.6000(4) 0.034(2) Uani 1 1 d . . . . .
H25 H 0.563671 0.755047 0.600220 0.040 Uiso 1 1 calc R . . . .
N5 N 0.3952(8) 0.4185(7) 0.7660(4) 0.046(2) Uani 1 1 d . . . . .
C24 C 0.4461(8) 0.6626(7) 0.6126(4) 0.031(2) Uani 1 1 d . . . . .
N2 N 0.1883(6) 0.3185(6) 0.7052(4) 0.0364(19) Uani 1 1 d . . . . .
C15 C 0.0752(7) 0.4984(8) 0.6524(5) 0.040(2) Uani 1 1 d . . . . .
C29 C 0.3378(7) 0.6579(7) 0.6121(4) 0.031(2) Uani 1 1 d . . . . .
N4 N 0.2582(6) 0.4029(7) 0.4824(4) 0.043(2) Uani 1 1 d . . . . .
C18 C 0.2155(10) 0.1615(8) 0.6598(6) 0.051(3) Uani 1 1 d . . . . .
H18A H 0.241508 0.094154 0.668989 0.061 Uiso 1 1 calc R . . . .
H18B H 0.145750 0.157323 0.635835 0.061 Uiso 1 1 calc R . . . .
C22 C 0.5661(7) 0.4144(7) 0.6288(5) 0.038(2) Uani 1 1 d . . . . .
H22A H 0.573787 0.378489 0.670559 0.045 Uiso 1 1 calc R . . . .
H22B H 0.632031 0.447016 0.623761 0.045 Uiso 1 1 calc R . . . .
C3 C 0.0744(13) 0.8297(14) 0.3488(8) 0.0608(15) Uani 0.769(10) 1 d . U P A 1
H3 H 0.039841 0.879658 0.369510 0.073 Uiso 0.769(10) 1 calc R . P A 1
C23 C 0.5109(7) 0.5771(7) 0.6210(4) 0.031(2) Uani 1 1 d . . . . .
H23 H 0.582482 0.588088 0.621265 0.038 Uiso 1 1 calc R . . . .
C26 C 0.4333(10) 0.8359(7) 0.5872(5) 0.046(3) Uani 1 1 d . . . . .
C16 C 0.1123(8) 0.3577(8) 0.7306(5) 0.040(2) Uani 1 1 d . . . . .
H16 H 0.082255 0.320420 0.762123 0.048 Uiso 1 1 calc R . . . .
C30 C 0.1638(9) 0.7398(8) 0.5960(5) 0.048(3) Uani 1 1 d . . . . .
H30A H 0.145091 0.735244 0.640682 0.057 Uiso 1 1 calc R . . . .
H30B H 0.132561 0.800327 0.576027 0.057 Uiso 1 1 calc R . . . .
C10 C 0.0168(8) 0.5838(9) 0.6373(5) 0.048(3) Uani 1 1 d . . . . .
C1 C 0.1554(13) 0.7732(15) 0.2605(8) 0.0608(15) Uani 0.769(10) 1 d . . P A 1
C28 C 0.2794(8) 0.7459(8) 0.5984(5) 0.044(3) Uani 1 1 d . . . . .
C12 C -0.0418(9) 0.5830(10) 0.7429(5) 0.058(3) Uani 1 1 d . . . . .
C21 C 0.5382(8) 0.3446(8) 0.5740(6) 0.051(3) Uani 1 1 d . . . . .
H21A H 0.531041 0.379886 0.532075 0.061 Uiso 1 1 calc R . . . .
H21B H 0.591685 0.293540 0.573245 0.061 Uiso 1 1 calc R . . . .
C27 C 0.3262(9) 0.8329(7) 0.5845(5) 0.044(3) Uani 1 1 d . . . . .
H27 H 0.286237 0.889879 0.573269 0.053 Uiso 1 1 calc R . . . .
C14 C 0.0698(7) 0.4535(8) 0.7147(5) 0.039(2) Uani 1 1 d . . . . .
C19 C 0.3528(10) 0.1523(9) 0.5957(6) 0.055(3) Uani 1 1 d . . . . .
H19A H 0.314647 0.104455 0.566063 0.066 Uiso 1 1 calc R . . . .
H19B H 0.393824 0.115224 0.630657 0.066 Uiso 1 1 calc R . . . .
C17 C 0.2136(8) 0.2185(7) 0.7222(5) 0.040(2) Uani 1 1 d . . . . .
H17A H 0.161706 0.190436 0.747828 0.048 Uiso 1 1 calc R . . . .
H17B H 0.281530 0.215254 0.748562 0.048 Uiso 1 1 calc R . . . .
C20 C 0.4207(10) 0.2097(8) 0.5602(6) 0.056(3) Uani 1 1 d . . . . .
H20A H 0.486178 0.173772 0.559795 0.068 Uiso 1 1 calc R . . . .
H20B H 0.389109 0.216520 0.514666 0.068 Uiso 1 1 calc R . . . .
C7 C 0.0622(13) 0.7240(14) 0.4471(7) 0.0608(15) Uani 0.769(10) 1 d D U P A 1
H7A H 0.061690 0.788300 0.469246 0.073 Uiso 0.769(10) 1 calc R . P A 1
H7B H -0.008556 0.697425 0.442617 0.073 Uiso 0.769(10) 1 calc R . P A 1
C13 C 0.0100(8) 0.4967(9) 0.7579(5) 0.043(3) Uani 1 1 d . . . . .
H13 H 0.004822 0.466127 0.798514 0.052 Uiso 1 1 calc R . . . .
C9 C 0.0123(7) 0.6281(10) 0.5711(5) 0.051(3) Uani 1 1 d . . . . .
H9A H -0.029891 0.688509 0.568809 0.062 Uiso 1 1 calc R . . . .
H9B H -0.019532 0.581317 0.538254 0.062 Uiso 1 1 calc R . . . .
C8 C 0.1323(9) 0.6557(12) 0.4869(5) 0.062(4) Uani 1 1 d . . . . .
H8AA H 0.203826 0.674111 0.481833 0.074 Uiso 0.769(10) 1 calc R . P A 1
H8AB H 0.120751 0.588682 0.469132 0.074 Uiso 0.769(10) 1 calc R . P A 1
H8BC H 0.155425 0.723901 0.481228 0.074 Uiso 0.231(10) 1 calc R . P A 2
H8BD H 0.194053 0.614893 0.484302 0.074 Uiso 0.231(10) 1 calc R . P A 2
C5 C 0.1473(13) 0.6658(14) 0.3495(8) 0.0608(15) Uani 0.769(10) 1 d . . P A 1
H5 H 0.161120 0.603646 0.369369 0.073 Uiso 0.769(10) 1 calc R . P A 1
C2 C 0.1040(13) 0.8459(14) 0.2871(8) 0.0608(15) Uani 0.769(10) 1 d . U P A 1
H2 H 0.088481 0.905854 0.264768 0.073 Uiso 0.769(10) 1 calc R . P A 1
C11 C -0.0408(8) 0.6264(10) 0.6833(6) 0.056(3) Uani 1 1 d . . . . .
H11 H -0.078848 0.684763 0.673074 0.067 Uiso 1 1 calc R . . . .
C6 C 0.1793(14) 0.6862(14) 0.2863(8) 0.0608(15) Uani 0.769(10) 1 d . U P A 1
H6 H 0.215937 0.639123 0.264336 0.073 Uiso 0.769(10) 1 calc R . P A 1
F1A F 0.1873(7) 0.7906(8) 0.2007(4) 0.0608(15) Uani 0.769(10) 1 d . U P A 1
F1B F 0.200(2) 0.726(3) 0.1922(14) 0.0608(15) Uani 0.231(10) 1 d D U P A 2
C0AA C 0.086(4) 0.641(5) 0.440(3) 0.0608(15) Uani 0.231(10) 1 d . . P A 2
H0AA H 0.017681 0.669666 0.442587 0.073 Uiso 0.231(10) 1 calc R . P A 2
H0AB H 0.075805 0.568618 0.437882 0.073 Uiso 0.231(10) 1 calc R . P A 2
C1AA C 0.112(3) 0.667(3) 0.3778(14) 0.0608(15) Uani 0.231(10) 1 d . . P A 2
C6AA C 0.166(3) 0.603(3) 0.3423(17) 0.0608(15) Uani 0.231(10) 1 d G . P A 2
H6AA H 0.185358 0.540561 0.359346 0.073 Uiso 0.231(10) 1 calc R . P A 2
C5AA C 0.191(3) 0.631(3) 0.2818(17) 0.0608(15) Uani 0.231(10) 1 d G . P A 2
H5AA H 0.228004 0.587352 0.257528 0.073 Uiso 0.231(10) 1 calc R . P A 2
C4AA C 0.163(3) 0.723(3) 0.2568(14) 0.0608(15) Uani 0.231(10) 1 d G . P A 2
C3AA C 0.109(3) 0.787(2) 0.2924(18) 0.0608(15) Uani 0.231(10) 1 d G . P A 2
H3AA H 0.089243 0.849961 0.275295 0.073 Uiso 0.231(10) 1 calc R . P A 2
C2AA C 0.083(3) 0.759(3) 0.3528(17) 0.0608(15) Uani 0.231(10) 1 d G . P A 2
H2AA H 0.046595 0.803172 0.377114 0.073 Uiso 0.231(10) 1 calc R . P A 2

loop_
_atom_site_aniso_label
_atom_site_aniso_U_11
_atom_site_aniso_U_22
_atom_site_aniso_U_33
_atom_site_aniso_U_23
_atom_site_aniso_U_13
_atom_site_aniso_U_12
Sm1 0.0263(2) 0.0284(2) 0.0227(2) -0.0017(2) 0.00515(16) 0.0010(2)
Cl2 0.106(3) 0.0273(12) 0.0565(17) 0.0069(12) 0.0434(17) 0.0014(15)
Cl1 0.077(2) 0.107(3) 0.064(2) 0.000(2) 0.0379(18) 0.047(2)
O4 0.034(4) 0.032(4) 0.039(4) 0.002(3) 0.000(3) 0.003(3)
O1 0.029(3) 0.050(4) 0.031(3) 0.007(3) 0.004(3) 0.009(3)
C4 0.056(2) 0.075(3) 0.049(2) 0.013(3) -0.0053(19) -0.009(3)
O9 0.040(4) 0.050(4) 0.041(4) 0.010(4) -0.002(3) 0.003(3)
O6 0.039(4) 0.060(5) 0.033(4) -0.012(3) 0.004(3) -0.005(4)
O3 0.036(4) 0.034(4) 0.106(7) -0.020(4) 0.029(4) -0.003(3)
O2 0.086(6) 0.030(4) 0.062(5) 0.002(3) 0.054(5) 0.004(4)
O8 0.064(5) 0.037(4) 0.035(4) -0.012(3) 0.006(3) 0.009(4)
N3 0.031(4) 0.027(4) 0.033(4) 0.000(3) -0.001(3) 0.006(3)
O7 0.057(5) 0.139(9) 0.022(4) -0.001(5) -0.002(3) 0.003(6)
O5 0.062(5) 0.059(5) 0.033(4) 0.004(4) 0.001(4) -0.012(4)
O10 0.127(9) 0.087(7) 0.032(4) -0.003(4) -0.027(5) -0.021(6)
N1 0.039(5) 0.071(6) 0.024(4) 0.001(4) -0.005(3) 0.024(4)
C25 0.047(6) 0.034(5) 0.021(4) 0.000(4) 0.005(4) -0.005(4)
N5 0.065(6) 0.044(5) 0.025(4) 0.000(4) -0.005(4) -0.012(5)
C24 0.047(6) 0.026(5) 0.021(4) 0.004(3) 0.003(4) 0.005(4)
N2 0.040(5) 0.044(5) 0.026(4) -0.004(3) 0.009(3) -0.002(4)
C15 0.025(5) 0.062(7) 0.035(5) -0.004(5) 0.010(4) 0.018(5)
C29 0.040(5) 0.026(5) 0.029(5) 0.001(4) 0.007(4) 0.011(4)
N4 0.034(4) 0.066(6) 0.028(4) 0.002(4) 0.001(3) 0.014(5)
C18 0.070(8) 0.034(6) 0.057(7) -0.004(5) 0.039(6) -0.010(5)
C22 0.024(4) 0.032(5) 0.058(6) 0.005(5) 0.008(4) 0.007(4)
C3 0.056(2) 0.075(3) 0.049(2) 0.013(3) -0.0053(19) -0.009(3)
C23 0.035(5) 0.035(5) 0.022(4) -0.001(4) -0.002(4) -0.006(4)
C26 0.092(9) 0.027(5) 0.024(5) 0.012(4) 0.019(5) 0.005(5)
C16 0.042(6) 0.048(6) 0.033(5) 0.001(4) 0.017(4) -0.004(5)
C30 0.063(7) 0.043(6) 0.039(6) 0.008(5) 0.015(5) 0.017(5)
C10 0.031(5) 0.081(8) 0.034(5) 0.004(5) 0.010(4) 0.014(5)
C1 0.056(2) 0.075(3) 0.049(2) 0.013(3) -0.0053(19) -0.009(3)
C28 0.045(6) 0.041(6) 0.047(6) 0.023(5) 0.012(5) 0.017(5)
C12 0.049(6) 0.094(10) 0.033(6) -0.009(6) 0.015(5) 0.028(7)
C21 0.039(6) 0.033(6) 0.084(9) -0.017(6) 0.023(6) 0.001(5)
C27 0.072(8) 0.030(5) 0.033(5) 0.011(4) 0.019(5) 0.019(5)
C14 0.026(5) 0.055(6) 0.036(5) -0.009(5) 0.006(4) 0.003(5)
C19 0.062(8) 0.041(6) 0.067(8) -0.017(6) 0.024(6) -0.005(6)
C17 0.048(6) 0.036(5) 0.037(5) 0.011(4) 0.015(5) 0.005(5)
C20 0.085(9) 0.033(6) 0.057(7) -0.005(5) 0.035(7) 0.005(6)
C7 0.056(2) 0.075(3) 0.049(2) 0.013(3) -0.0053(19) -0.009(3)
C13 0.035(5) 0.067(7) 0.029(5) 0.000(5) 0.009(4) 0.011(5)
C9 0.024(5) 0.084(9) 0.048(6) 0.004(6) 0.011(5) 0.012(5)
C8 0.034(6) 0.108(11) 0.042(6) 0.013(7) 0.000(5) 0.011(7)
C5 0.056(2) 0.075(3) 0.049(2) 0.013(3) -0.0053(19) -0.009(3)
C2 0.056(2) 0.075(3) 0.049(2) 0.013(3) -0.0053(19) -0.009(3)
C11 0.039(6) 0.076(8) 0.052(7) -0.008(6) 0.009(5) 0.019(6)
C6 0.056(2) 0.075(3) 0.049(2) 0.013(3) -0.0053(19) -0.009(3)
F1A 0.056(2) 0.075(3) 0.049(2) 0.013(3) -0.0053(19) -0.009(3)
F1B 0.056(2) 0.075(3) 0.049(2) 0.013(3) -0.0053(19) -0.009(3)
C0AA 0.056(2) 0.075(3) 0.049(2) 0.013(3) -0.0053(19) -0.009(3)
C1AA 0.056(2) 0.075(3) 0.049(2) 0.013(3) -0.0053(19) -0.009(3)
C6AA 0.056(2) 0.075(3) 0.049(2) 0.013(3) -0.0053(19) -0.009(3)
C5AA 0.056(2) 0.075(3) 0.049(2) 0.013(3) -0.0053(19) -0.009(3)
C4AA 0.056(2) 0.075(3) 0.049(2) 0.013(3) -0.0053(19) -0.009(3)
C3AA 0.056(2) 0.075(3) 0.049(2) 0.013(3) -0.0053(19) -0.009(3)
C2AA 0.056(2) 0.075(3) 0.049(2) 0.013(3) -0.0053(19) -0.009(3)

loop_
_atom_type_symbol
_atom_type_description
_atom_type_scat_dispersion_real
_atom_type_scat_dispersion_imag
_atom_type_scat_source
C C 0.0033 0.0016 'International Tables Vol C Tables 4.2.6.8 and 6.1.1.4'
H H 0.0000 0.0000 'International Tables Vol C Tables 4.2.6.8 and 6.1.1.4'
Cl Cl 0.1484 0.1585 'International Tables Vol C Tables 4.2.6.8 and 6.1.1.4'
F F 0.0171 0.0103 'International Tables Vol C Tables 4.2.6.8 and 6.1.1.4'
N N 0.0061 0.0033 'International Tables Vol C Tables 4.2.6.8 and 6.1.1.4'
O O 0.0106 0.0060 'International Tables Vol C Tables 4.2.6.8 and 6.1.1.4'
Sm Sm -0.1638 3.4418 'International Tables Vol C Tables 4.2.6.8 and 6.1.1.4'

loop_
_geom_angle_atom_site_label_1
_geom_angle_atom_site_label_2
_geom_angle_atom_site_label_3
_geom_angle
O4 Sm1 O1 69.4(2)
O4 Sm1 O9 112.6(2)
O4 Sm1 O6 107.8(2)
O4 Sm1 O3 126.3(2)
O4 Sm1 O2 170.6(3)
O4 Sm1 O8 69.6(2)
O4 Sm1 N3 69.1(2)
O4 Sm1 O5 70.1(2)
O4 Sm1 N5 90.8(2)
O4 Sm1 N2 117.4(2)
O1 Sm1 O9 133.5(2)
O1 Sm1 O6 71.1(2)
O1 Sm1 O3 144.7(3)
O1 Sm1 O2 101.8(3)
O1 Sm1 O8 95.8(2)
O1 Sm1 N3 137.7(2)
O1 Sm1 O5 86.2(2)
O1 Sm1 N5 115.5(3)
O1 Sm1 N2 68.7(2)
O9 Sm1 O6 138.2(3)
O9 Sm1 O3 74.1(3)
O9 Sm1 O2 75.8(3)
O9 Sm1 O8 49.5(2)
O9 Sm1 N3 71.8(2)
O9 Sm1 O5 139.7(2)
O9 Sm1 N5 25.1(2)
O9 Sm1 N2 70.5(2)
O6 Sm1 O3 73.8(3)
O6 Sm1 O2 64.9(3)
O6 Sm1 O8 166.4(2)
O6 Sm1 N3 115.0(2)
O6 Sm1 O5 49.3(2)
O6 Sm1 N5 161.3(2)
O6 Sm1 N2 100.1(2)
O3 Sm1 O2 59.0(2)
O3 Sm1 N3 63.0(2)
O3 Sm1 N5 96.9(3)
O2 Sm1 N5 96.4(3)
O8 Sm1 O3 118.9(3)
O8 Sm1 O2 115.9(2)
O8 Sm1 N3 77.1(2)
O8 Sm1 O5 135.9(3)
O8 Sm1 N5 24.4(2)
O8 Sm1 N2 70.7(2)
N3 Sm1 O2 118.9(2)
N3 Sm1 N5 72.8(2)
O5 Sm1 O3 73.5(3)
O5 Sm1 O2 106.6(2)
O5 Sm1 N3 72.4(2)
O5 Sm1 N5 144.5(3)
O5 Sm1 N2 146.6(3)
N2 Sm1 O3 114.9(3)
N2 Sm1 O2 60.3(2)
N2 Sm1 N3 140.8(2)
N2 Sm1 N5 68.6(2)
C29 O4 Sm1 144.4(6)
C15 O1 Sm1 125.2(6)
C3 C4 C7 117.6(17)
C5 C4 C3 119.0(16)
C5 C4 C7 123.4(16)
N5 O9 Sm1 96.9(5)
N4 O6 Sm1 98.0(5)
C21 O3 Sm1 119.8(6)
C20 O3 Sm1 122.1(7)
C20 O3 C21 116.7(8)
C18 O2 Sm1 122.3(6)
C19 O2 Sm1 123.5(6)
C19 O2 C18 112.8(8)
N5 O8 Sm1 96.5(5)
C22 N3 Sm1 112.9(5)
C23 N3 Sm1 131.2(6)
C23 N3 C22 115.5(8)
N4 O5 Sm1 96.8(6)
C30 N1 C9 111.7(8)
C8 N1 C30 115.3(10)
C8 N1 C9 112.6(8)
C26 C25 C24 121.6(10)
O9 N5 Sm1 58.0(4)
O8 N5 Sm1 59.1(4)
O8 N5 O9 117.0(8)
O10 N5 Sm1 177.7(9)
O10 N5 O9 119.8(10)
O10 N5 O8 123.2(10)
C25 C24 C29 119.1(8)
C25 C24 C23 118.1(9)
C29 C24 C23 122.6(8)
C16 N2 Sm1 125.0(7)
C16 N2 C17 117.2(8)
C17 N2 Sm1 117.8(6)
O1 C15 C10 120.3(9)
O1 C15 C14 121.7(9)
C10 C15 C14 117.8(8)
O4 C29 C24 123.5(8)
O4 C29 C28 118.2(9)
C24 C29 C28 118.3(9)
O7 N4 O6 121.7(10)
O7 N4 O5 122.4(10)
O5 N4 O6 115.9(8)
O2 C18 C17 106.0(8)
N3 C22 C21 108.2(8)
C2 C3 C4 119.9(18)
N3 C23 C24 127.7(9)
C25 C26 Cl2 119.0(9)
C25 C26 C27 120.6(10)
C27 C26 Cl2 120.2(8)
N2 C16 C14 125.0(9)
N1 C30 C28 111.4(9)
C15 C10 C9 119.9(9)
C15 C10 C11 120.7(10)
C11 C10 C9 119.4(10)
C2 C1 F1A 117.5(15)
C6 C1 C2 126.6(17)
C6 C1 F1A 115.9(17)
C29 C28 C30 118.1(9)
C27 C28 C29 121.3(10)
C27 C28 C30 120.5(9)
C13 C12 Cl1 119.6(9)
C11 C12 Cl1 119.2(9)
C11 C12 C13 121.0(10)
O3 C21 C22 106.2(8)
C28 C27 C26 119.0(9)
C15 C14 C16 122.1(9)
C13 C14 C15 119.5(10)
C13 C14 C16 117.8(9)
O2 C19 C20 110.5(9)
N2 C17 C18 107.7(8)
O3 C20 C19 113.6(9)
C8 C7 C4 110.6(14)
C12 C13 C14 121.1(10)
C10 C9 N1 108.7(8)
C7 C8 N1 116.2(11)
C0AA C8 N1 140(3)
C4 C5 C6 119.5(17)
C1 C2 C3 117.6(17)
C12 C11 C10 119.8(11)
C1 C6 C5 117.2(18)
C8 C0AA C1AA 126(5)
C6AA C1AA C0AA 121(4)
C6AA C1AA C2AA 120.0
C2AA C1AA C0AA 119(4)
C1AA C6AA C5AA 120.0
C6AA C5AA C4AA 120.0
C5AA C4AA F1B 105(3)
C3AA C4AA F1B 135(3)
C3AA C4AA C5AA 120.0
C4AA C3AA C2AA 120.0
C3AA C2AA C1AA 120.0

loop_
_geom_bond_atom_site_label_1
_geom_bond_atom_site_label_2
_geom_bond_distance
Sm1 O4 2.319(6)
Sm1 O1 2.362(6)
Sm1 O9 2.548(7)
Sm1 O6 2.562(7)
Sm1 O3 2.603(7)
Sm1 O2 2.661(7)
Sm1 O8 2.577(7)
Sm1 N3 2.641(8)
Sm1 O5 2.593(7)
Sm1 N5 2.984(8)
Sm1 N2 2.601(8)
Cl2 C26 1.737(11)
Cl1 C12 1.758(10)
O4 C29 1.298(11)
O1 C15 1.301(11)
C4 C3 1.43(2)
C4 C7 1.51(2)
C4 C5 1.39(2)
O9 N5 1.276(11)
O6 N4 1.277(11)
O3 C21 1.452(12)
O3 C20 1.360(13)
O2 C18 1.425(12)
O2 C19 1.416(13)
O8 N5 1.240(11)
N3 C22 1.476(11)
N3 C23 1.279(11)
O7 N4 1.215(11)
O5 N4 1.263(11)
O10 N5 1.218(11)
N1 C30 1.500(14)
N1 C9 1.532(13)
N1 C8 1.493(13)
C25 C24 1.391(13)
C25 C26 1.385(14)
C24 C29 1.422(13)
C24 C23 1.441(13)
N2 C16 1.297(12)
N2 C17 1.437(13)
C15 C10 1.409(15)
C15 C14 1.440(14)
C29 C28 1.433(13)
C18 C17 1.515(14)
C22 C21 1.495(15)
C3 C2 1.40(2)
C26 C27 1.400(16)
C16 C14 1.443(15)
C30 C28 1.515(15)
C10 C9 1.496(15)
C10 C11 1.412(14)
C1 C2 1.35(3)
C1 C6 1.32(2)
C1 F1A 1.378(18)
C28 C27 1.382(15)
C12 C13 1.375(16)
C12 C11 1.373(17)
C14 C13 1.393(13)
C19 C20 1.452(16)
C7 C8 1.49(2)
C8 C0AA 1.11(5)
C5 C6 1.45(2)
F1B C4AA 1.49(4)
C0AA C1AA 1.41(6)
C1AA C6AA 1.3900
C1AA C2AA 1.3900
C6AA C5AA 1.3900
C5AA C4AA 1.3900
C4AA C3AA 1.3900
C3AA C2AA 1.3900

loop_
_geom_torsion_atom_site_label_1
_geom_torsion_atom_site_label_2
_geom_torsion_atom_site_label_3
_geom_torsion_atom_site_label_4
_geom_torsion
Sm1 O4 C29 C24 -17.6(16)
Sm1 O4 C29 C28 162.4(8)
Sm1 O1 C15 C10 132.1(9)
Sm1 O1 C15 C14 -52.3(13)
Sm1 O9 N5 O8 0.2(9)
Sm1 O9 N5 O10 179.7(9)
Sm1 O6 N4 O7 -177.9(8)
Sm1 O6 N4 O5 0.7(9)
Sm1 O3 C21 C22 40.0(11)
Sm1 O3 C20 C19 -40.8(15)
Sm1 O2 C18 C17 -32.6(12)
Sm1 O2 C19 C20 -11.9(14)
Sm1 O8 N5 O9 -0.2(9)
Sm1 O8 N5 O10 -179.7(10)
Sm1 N3 C22 C21 53.4(9)
Sm1 N3 C23 C24 2.1(14)
Sm1 O5 N4 O6 -0.7(9)
Sm1 O5 N4 O7 177.9(9)
Sm1 N2 C16 C14 7.5(14)
Sm1 N2 C17 C18 -54.1(10)
Cl2 C26 C27 C28 178.9(8)
Cl1 C12 C13 C14 -179.9(9)
Cl1 C12 C11 C10 -178.5(10)
O4 C29 C28 C30 -1.8(14)
O4 C29 C28 C27 -178.5(9)
O1 C15 C10 C9 1.2(16)
O1 C15 C10 C11 178.9(10)
O1 C15 C14 C16 -6.4(16)
O1 C15 C14 C13 -177.3(10)
C4 C3 C2 C1 -2(2)
C4 C7 C8 N1 167.1(13)
C4 C5 C6 C1 -2(2)
O2 C18 C17 N2 52.8(12)
O2 C19 C20 O3 31.9(16)
N3 C22 C21 O3 -59.6(11)
N1 C30 C28 C29 -45.4(13)
N1 C30 C28 C27 131.3(11)
N1 C8 C0AA C1AA 168(3)
C25 C24 C29 O4 -179.9(8)
C25 C24 C29 C28 0.1(13)
C25 C24 C23 N3 -174.5(9)
C25 C26 C27 C28 3.6(15)
C24 C25 C26 Cl2 -177.4(7)
C24 C25 C26 C27 -2.0(14)
C24 C29 C28 C30 178.2(9)
C24 C29 C28 C27 1.5(15)
N2 C16 C14 C15 27.1(16)
N2 C16 C14 C13 -161.9(10)
C15 C10 C9 N1 -57.9(15)
C15 C10 C11 C12 -1.3(19)
C15 C14 C13 C12 -1.8(17)
C29 C24 C23 N3 1.0(15)
C29 C28 C27 C26 -3.4(16)
C18 O2 C19 C20 -178.4(11)
C22 N3 C23 C24 173.8(9)
C3 C4 C7 C8 -150.0(15)
C3 C4 C5 C6 1(2)
C23 N3 C22 C21 -119.9(9)
C23 C24 C29 O4 4.7(14)
C23 C24 C29 C28 -175.3(9)
C26 C25 C24 C29 0.1(13)
C26 C25 C24 C23 175.8(8)
C16 N2 C17 C18 127.2(10)
C16 C14 C13 C12 -173.1(11)
C30 N1 C9 C10 -73.0(12)
C30 N1 C8 C7 -73.8(14)
C30 N1 C8 C0AA -136(6)
C30 C28 C27 C26 -179.9(10)
C10 C15 C14 C16 169.3(10)
C10 C15 C14 C13 -1.5(15)
C21 O3 C20 C19 152.8(12)
C14 C15 C10 C9 -174.5(10)
C14 C15 C10 C11 3.1(17)
C19 O2 C18 C17 134.2(10)
C17 N2 C16 C14 -173.9(9)
C20 O3 C21 C22 -153.4(10)
C7 C4 C3 C2 -179.8(15)
C7 C4 C5 C6 -178.5(15)
C13 C12 C11 C10 -2(2)
C9 N1 C30 C28 163.2(8)
C9 N1 C8 C7 56.0(16)
C9 N1 C8 C0AA -6(6)
C9 C10 C11 C12 176.3(12)
C8 N1 C30 C28 -66.5(11)
C8 N1 C9 C10 155.3(11)
C8 C0AA C1AA C6AA 92(7)
C8 C0AA C1AA C2AA -87(7)
C5 C4 C3 C2 0(2)
C5 C4 C7 C8 30(2)
C2 C1 C6 C5 0(3)
C11 C10 C9 N1 124.4(11)
C11 C12 C13 C14 3.7(19)
C6 C1 C2 C3 2(3)
F1A C1 C2 C3 -178.0(14)
F1A C1 C6 C5 179.7(14)
F1B C4AA C3AA C2AA 179(4)
C0AA C1AA C6AA C5AA -180(4)
C0AA C1AA C2AA C3AA 180(4)
C1AA C6AA C5AA C4AA 0.0
C6AA C1AA C2AA C3AA 0.0
C6AA C5AA C4AA F1B -179(3)
C6AA C5AA C4AA C3AA 0.0
C5AA C4AA C3AA C2AA 0.0
C4AA C3AA C2AA C1AA 0.0
C2AA C1AA C6AA C5AA 0.0
